data_2006825
loop_
_publ_author_name
'Gerkin, Roger E.'

_publ_section_title
;
 5,8-Dimethoxynaphthalene-1,6-dicarboxylic Acid
;
_journal_issue 12
_journal_name_full 'Acta Crystallographica Section C'
_journal_page_first 1987
_journal_page_last 1989
_journal_paper_doi 10.1107/S0108270197011475
_journal_volume 53
_journal_year 1997
_chemical_formula_moiety 'C14 H12 O6'
_chemical_formula_sum 'C14 H12 O6'
_chemical_formula_weight 276.25
_chemical_name_common '1,4-dimethoxynaphthalene-2,5-dicarboxylic acid'
_chemical_name_systematic ' 1,4-dimethoxynaphthalene-2,5-dicarboxylic acid'
_space_group_IT_number 61
_symmetry_cell_setting orthorhombic
_symmetry_space_group_name_Hall '-P 2ac 2ab'
_symmetry_space_group_name_H-M 'P b c a'
_cell_angle_alpha 90
_cell_angle_beta 90
_cell_angle_gamma 90
_cell_formula_units_Z 8
_cell_length_a 18.012(2)
_cell_length_b 18.039(2)
_cell_length_c 7.5790(10)
_cell_measurement_reflns_used 25
_cell_measurement_temperature 296
_cell_measurement_theta_max 17.1
_cell_measurement_theta_min 12.5
_cell_volume 2462.6(5)
_computing_cell_refinement 'MSC/AFC Diffractometer Control Software'
_computing_data_collection
;
MSC/AFC Diffractometer Control Software
(Molecular Structure Corporation, 1988)
;
_computing_data_reduction 'TEXSAN (Molecular Structure Corporation, 1995)'
_computing_molecular_graphics 'ORTEPII (Johnson, 1976)'
_computing_publication_material TEXSAN
_computing_structure_refinement TEXSAN
_computing_structure_solution 'MITHRIL84 (Gilmore, 1984)'
_diffrn_ambient_temperature 296
_diffrn_measurement_device_type 'Rigaku AFC5S'
_diffrn_measurement_method \w
_diffrn_radiation_monochromator graphite
_diffrn_radiation_source 'X-ray tube'
_diffrn_radiation_type MoK\a
_diffrn_radiation_wavelength 0.71073
_diffrn_reflns_av_R_equivalents 0.000
_diffrn_reflns_limit_h_max 23
_diffrn_reflns_limit_h_min 0
_diffrn_reflns_limit_k_max 23
_diffrn_reflns_limit_k_min 0
_diffrn_reflns_limit_l_max 9
_diffrn_reflns_limit_l_min 0
_diffrn_reflns_number 3255
_diffrn_reflns_theta_max 27.56
_diffrn_reflns_theta_min 2.0
_diffrn_standards_decay_% '+-1.2% (average maximum relative intensity)'
_diffrn_standards_interval_count 150
_diffrn_standards_number 6
_exptl_absorpt_coefficient_mu 0.110
_exptl_absorpt_correction_type none
_exptl_crystal_colour colorless
_exptl_crystal_density_diffrn 1.490
_exptl_crystal_density_method 'not measured'
_exptl_crystal_description 'cut prism'
_exptl_crystal_F_000 1152
_exptl_crystal_size_max 0.50
_exptl_crystal_size_mid 0.27
_exptl_crystal_size_min 0.19
_refine_diff_density_max 0.49
_refine_diff_density_min -0.51
_refine_ls_extinction_coef '6.4(1) \\times 10^-7^'
_refine_ls_extinction_method 'Zachariasen (1963, 1968)'
_refine_ls_goodness_of_fit_ref 1.58
_refine_ls_hydrogen_treatment refall
_refine_ls_matrix_type full
_refine_ls_number_parameters 230
_refine_ls_number_reflns 2844
_refine_ls_R_factor_gt 0.065
_refine_ls_shift/su_max <0.01
_refine_ls_structure_factor_coef F^2^
_refine_ls_weighting_details 'w = 1/(\s~F^2^~)^2^'
_refine_ls_weighting_scheme calc
_refine_ls_wR_factor_ref 0.059
_reflns_number_gt 2844
_reflns_number_total 3255
_reflns_threshold_expression I>0
_cod_data_source_file fr1083.cif
_cod_data_source_block 1
_cod_depositor_comments
;
The following automatic conversions were performed:
'_symmetry_cell_setting' value 'Orthorhombic' changed to 'orthorhombic'
according to '/home/saulius/struct/CIF-dictionaries/cif_core.dic'
dictionary named 'cif_core.dic' version 2.4.1 from 2010-06-29.

Automatic conversion script
Id: cif_fix_enum 1527 2010-12-29 10:47:43Z saulius 

The following automatic conversions were performed:

'_atom_site_adp_type' tag value 'Uij' was replaced with 'Uani' value
32 times.

Automatic conversion script
Id: cif_fix_values 1646 2011-03-28 12:23:43Z adriana 

The following automatic conversions were performed:

'_symmetry_cell_setting' value 'Orthorhombic' changed to
'orthorhombic' according to
/home/saulius/struct/CIF-dictionaries/cif_core.dic dictionary named
'cif_core.dic' version 2.4.1 from 2010-06-29.

Automatic conversion script
Id: cif_fix_values 1715 2011-07-08 13:25:40Z adriana 

The following automatic conversions were performed:

'_refine_ls_weighting_scheme' value 'w = 1/(\s~F^2^~)^2^' was changed
to 'calc'. New tag '_refine_ls_weighting_details' was created. The
value of the new tag was set to 'w = 1/(\s~F^2^~)^2^'.

Automatic conversion script
Id: cif_fix_values 3143 2015-03-26 13:38:13Z robertas 
;
_cod_original_cell_volume 2462.6(6)
_cod_database_code 2006825

loop_
_symmetry_equiv_pos_as_xyz
'  +x,  +y,  +z'
'1/2+x,1/2-y,  -z'
'  -x,1/2+y,1/2-z'
'1/2-x,  -y,1/2+z'
'  -x,  -y,  -z'
'1/2-x,1/2+y,  +z'
'  +x,1/2-y,1/2+z'
'1/2+x,  +y,1/2-z'

loop_
_atom_site_label
_atom_site_fract_x
_atom_site_fract_y
_atom_site_fract_z
_atom_site_U_iso_or_equiv
_atom_site_adp_type
_atom_site_calc_flag
_atom_site_calc_attached_atom
O1 .59426(8) .30544(8) .0404(3) .0456(5) Uani ? ?
O2 .52302(8) .21713(8) .1548(2) .0506(6) Uani ? ?
O3 .93641(9) .10259(9) .2521(3) .0439(5) Uani ? ?
O4 .97171(8) .10790(9) -.0308(2) .0472(5) Uani ? ?
O5 .58104(7) .07759(8) .0578(2) .0346(5) Uani ? ?
O6 .85436(8) .21670(8) .0983(2) .0469(5) Uani ? ?
C1 .64780(10) .11550(10) .0638(3) .0284(7) Uani ? ?
C2 .65120(10) .19060(10) .0892(3) .0299(6) Uani ? ?
C3 .72110(10) .22620(10) .1009(3) .0320(7) Uani ? ?
C4 .78500(10) .18690(10) .0895(3) .0298(6) Uani ? ?
C5 .84940(10) .06540(10) .0417(3) .0272(6) Uani ? ?
C6 .84480(10) -.00740(10) -.0032(3) .0342(7) Uani ? ?
C7 .77550(10) -.04260(10) -.0209(3) .0353(7) Uani ? ?
C8 .71160(10) -.00330(10) .0041(3) .0336(7) Uani ? ?
C9 .71410(10) .07350(10) .0425(3) .0271(6) Uani ? ?
C10 .78400(10) .10880(10) .0603(3) .0251(6) Uani ? ?
C11 .5443(2) .0809(2) -.1106(4) .0440(9) Uani ? ?
C12 .58290(10) .23700(10) .0999(3) .0335(7) Uani ? ?
C13 .8625(2) .29490(10) .1160(5) .0520(10) Uani ? ?
C14 .92520(10) .09610(10) .0798(4) .0314(7) Uani ? ?
H2 .5470(10) .3340(10) .033(4) .130(10) Uani ? ?
H3 .7209(9) .2780(9) .110(2) .022(5) Uani ? ?
H5 .9810(10) .130(2) .280(4) .130(10) Uani ? ?
H6 .8907(9) -.0366(9) -.024(2) .029(6) Uani ? ?
H7 .7718(9) -.0952(9) -.044(3) .035(6) Uani ? ?
H8 .6623(10) -.0265(9) -.006(3) .035(6) Uani ? ?
H11A .5770(10) .0600(10) -.202(4) .110(10) Uani ? ?
H11B .4970(10) .0500(10) -.102(3) .087(9) Uani ? ?
H11C .5330(10) .1300(10) -.141(3) .073(9) Uani ? ?
H13A .8360(10) .3130(10) .219(3) .065(9) Uani ? ?
H13B .9180(10) .3020(10) .122(3) .083(9) Uani ? ?
H13C .8410(10) .3170(10) .011(3) .080(10) Uani ? ?

loop_
_atom_site_aniso_label
_atom_site_aniso_U_11
_atom_site_aniso_U_22
_atom_site_aniso_U_33
_atom_site_aniso_U_12
_atom_site_aniso_U_13
_atom_site_aniso_U_23
O1 .0309(9) .0308(9) .0750(10) .0056(8) .0050(10) .0100(10)
O2 .0270(9) .0440(10) .0800(10) .0014(8) .0160(10) .0110(10)
O3 .0337(9) .0550(10) .0430(10) -.0118(9) -.0086(9) .0010(10)
O4 .0296(9) .0550(10) .0570(10) -.0130(8) .0139(9) -.0080(10)
O5 .0222(8) .0379(9) .0440(10) -.0071(7) -.0037(8) .0057(9)
O6 .0238(9) .0253(8) .092(2) -.0050(7) -.0035(10) -.0050(10)
C1 .0190(10) .0330(10) .033(2) -.0047(10) -.0010(10) .0060(10)
C2 .0230(10) .0290(10) .038(2) .0009(10) .0030(10) .0020(10)
C3 .0270(10) .0220(10) .047(2) -.0001(10) .0010(10) .0000(10)
C4 .0220(10) .0270(10) .041(2) -.0050(10) .0010(10) .0010(10)
C5 .0220(10) .0280(10) .0320(10) -.0019(9) .0000(10) .0020(10)
C6 .0290(10) .0310(10) .043(2) .0060(10) .0000(10) -.0020(10)
C7 .0340(10) .0240(10) .047(2) -.0040(10) -.0050(10) -.0030(10)
C8 .0290(10) .0290(10) .043(2) -.0050(10) -.0030(10) .0020(10)
C9 .0260(10) .0250(10) .0300(10) -.0030(10) -.0010(10) .0040(10)
C10 .0250(10) .0240(10) .0270(10) -.0034(10) .0000(10) .0000(10)
C11 .035(2) .049(2) .049(2) -.0050(10) -.0100(10) -.002(2)
C12 .0260(10) .0360(10) .039(2) .0000(10) -.0010(10) .0000(10)
C13 .034(2) .032(2) .089(3) -.0070(10) .002(2) -.008(2)
C14 .0260(10) .0230(10) .045(2) .0019(10) -.0010(10) .0000(10)

loop_
_atom_type_symbol
_atom_type_scat_dispersion_real
_atom_type_scat_dispersion_imag
_atom_type_scat_source
H 0 0 'Stewart, Davidson & Simpson (1965)'
C .003 .002 'Creagh & McAuley (1992)'
O .011 .006 'Creagh & McAuley (1992)'

loop_
_geom_angle_atom_site_label_1
_geom_angle_atom_site_label_2
_geom_angle_atom_site_label_3
_geom_angle
_geom_angle_publ_flag
C12 O1 H2 111.0(10) no
C14 O3 H5 112.0(10) no
C1 O5 C11 114.1(2) no
C4 O6 C13 119.4(2) no
O5 C1 C2 122.1(2) no
O5 C1 C9 117.5(2) no
C2 C1 C9 120.4(2) no
C1 C2 C3 119.8(2) no
C1 C2 C12 121.8(2) yes
C3 C2 C12 118.4(2) yes
C2 C3 C4 120.9(2) no
C2 C3 H3 116.0(10) no
C4 C3 H3 122.0(10) no
O6 C4 C3 124.7(2) no
O6 C4 C10 114.1(2) no
C3 C4 C10 121.1(2) no
C6 C5 C10 120.4(2) no
C6 C5 C14 117.4(2) yes
C10 C5 C14 122.1(2) yes
C5 C6 C7 120.9(2) no
C5 C6 H6 119.0(10) no
C7 C6 H6 119.0(10) no
C6 C7 C8 120.1(2) no
C6 C7 H7 121.0(10) no
C8 C7 H7 118.0(10) no
C7 C8 C9 120.6(2) no
C7 C8 H8 121.0(10) no
C9 C8 H8 117.0(10) no
C1 C9 C8 121.2(2) no
C1 C9 C10 119.7(2) no
C8 C9 C10 119.1(2) no
C4 C10 C5 123.3(2) no
C4 C10 C9 118.0(2) no
C5 C10 C9 118.7(2) no
O5 C11 H11A 109.0(10) no
O5 C11 H11B 108.0(10) no
O5 C11 H11C 110.0(10) no
H11A C11 H11B 109.0(10) no
H11A C11 H11C 108(2) no
H11B C11 H11C 110.0(10) no
O1 C12 O2 121.9(2) yes
O1 C12 C2 112.1(2) yes
O2 C12 C2 126.0(2) yes
O6 C13 H13C 106.0(10) no
O6 C13 H13B 103.0(10) no
O6 C13 H13A 110.0(10) no
H13C C13 H13B 112(2) no
H13C C13 H13A 109.0(10) no
H13B C13 H13A 114(2) no
O3 C14 O4 124.2(2) yes
O3 C14 C5 111.1(2) yes
O4 C14 C5 124.4(2) yes

loop_
_geom_bond_atom_site_label_1
_geom_bond_atom_site_label_2
_geom_bond_site_symmetry_1
_geom_bond_site_symmetry_2
_geom_bond_distance
_geom_bond_publ_flag
O1 C12 ? ? 1.330(3) yes
O1 H2 ? ? .99(3) no
O2 C12 ? ? 1.210(2) yes
O3 C14 ? ? 1.327(3) yes
O3 H5 ? ? .97(3) no
O4 C14 ? ? 1.204(3) yes
O5 C1 ? ? 1.385(2) yes
O5 C11 ? ? 1.438(3) yes
O6 C4 ? ? 1.361(2) yes
O6 C13 ? ? 1.424(3) yes
C1 C2 ? ? 1.369(3) no
C1 C9 ? ? 1.423(3) no
C2 C3 ? ? 1.417(3) no
C2 C12 ? ? 1.490(3) no
C3 C4 ? ? 1.355(3) no
C3 H3 ? ? .94(2) no
C4 C10 ? ? 1.427(2) no
C5 C6 ? ? 1.360(3) no
C5 C10 ? ? 1.421(3) no
C5 C14 ? ? 1.500(3) no
C6 C7 ? ? 1.407(3) no
C6 H6 ? ? .99(2) no
C7 C8 ? ? 1.365(3) no
C7 H7 ? ? .97(2) no
C8 C9 ? ? 1.417(3) no
C8 H8 ? ? .98(2) no
C9 C10 ? ? 1.418(2) no
C11 H11A ? ? .98(3) no
C11 H11B ? ? 1.02(2) no
C11 H11C ? ? .94(2) no
C13 H13C ? ? .96(2) no
C13 H13B ? ? 1.01(2) no
C13 H13A ? ? .97(2) no

loop_
_geom_hbond_atom_site_label_D
_geom_hbond_atom_site_label_H
_geom_hbond_atom_site_label_A
_geom_hbond_site_symmetry_A
_geom_hbond_distance_DH
_geom_hbond_distance_HA
_geom_hbond_distance_DA
_geom_hbond_angle_DHA
_geom_hbond_publ_flag
O1 H2 O4 2_455 0.99(3) 1.72(3) 2.706(2) 173(2) yes
O1 H2 O2 7_554 0.99(3) 3.04(3) 3.218(3) 91(2) yes
O3 H5 O2 8_555 0.97(3) 1.82(3) 2.683(2) 147(2) yes
O3 H5 O5 8_555 0.97(3) 2.37(3) 3.011(2) 123(2) yes
